data_4023976
loop_
_publ_author_name
'David Crich'
'Huadong Xu'

_publ_contact_author_address
; Department of Chemistry (m/c 111)
  University of Illinois at Chicago
  845 W. Taylor Street
  Chicago, Illinois 60607
  USA
;
_publ_contact_author_email dcrich@uic.edu
_publ_contact_author_fax (312)9960431
_publ_contact_author_name 'Dr. David A. Crich'
_publ_contact_author_phone (312)9965189
_publ_section_title
;
 Direct Stereocontrolled Synthesis of
 3-Amino-3-deoxy-\b-Mannopyranosides: Importance of the Nitrogen
 Protecting Group on Stereoselectivity
;
_journal_name_full 'Journal of Organic Chemistry'
_journal_page_first 5183
_journal_page_last 5192
_journal_paper_doi 10.1021/jo070473p
_journal_volume 72
_journal_year 2007
_chemical_formula_moiety 'C18 H21 N3 O7 S1'
_chemical_formula_sum 'C18 H21 N3 O7 S'
_chemical_formula_weight 211.72
_chemical_name_systematic
; 
Phenyl 2,4,6-tri-O-acetyl-3-azido-3-deoxy-/b/-D-thiomannopyranoside
;
_space_group_IT_number 4
_symmetry_cell_setting monoclinic
_symmetry_space_group_name_Hall 'P 2yb'
_symmetry_space_group_name_H-M 'P 1 21 1'
_atom_sites_solution_hydrogens geom
_atom_sites_solution_primary direct
_atom_sites_solution_secondary difmap
_audit_creation_method SHELXL-97
_cell_angle_alpha 90.00
_cell_angle_beta 94.968(3)
_cell_angle_gamma 90.00
_cell_formula_units_Z 4
_cell_length_a 9.9355(11)
_cell_length_b 8.8757(11)
_cell_length_c 23.088(3)
_cell_measurement_temperature 298(2)
_cell_volume 2028.4(4)
_computing_cell_refinement 'Bruker SMART'
_computing_data_collection 'Bruker SMART'
_computing_data_reduction 'Bruker SAINT'
_computing_molecular_graphics 'Bruker SHELXTL'
_computing_publication_material 'Bruker SHELXTL'
_computing_structure_refinement 'SHELXL-97 (Sheldrick, 1997)'
_computing_structure_solution 'SHELXS-97 (Sheldrick, 1990)'
_diffrn_ambient_temperature 293(2)
_diffrn_measured_fraction_theta_full 0.954
_diffrn_measured_fraction_theta_max 0.954
_diffrn_measurement_device_type 'CCD area detector'
_diffrn_measurement_method 'phi and omega scans'
_diffrn_radiation_monochromator graphite
_diffrn_radiation_source 'fine-focus sealed tube'
_diffrn_radiation_type MoK\a
_diffrn_radiation_wavelength 0.71073
_diffrn_reflns_av_R_equivalents 0.1513
_diffrn_reflns_av_sigmaI/netI 0.2984
_diffrn_reflns_limit_h_max 13
_diffrn_reflns_limit_h_min -12
_diffrn_reflns_limit_k_max 11
_diffrn_reflns_limit_k_min -11
_diffrn_reflns_limit_l_max 30
_diffrn_reflns_limit_l_min -30
_diffrn_reflns_number 19151
_diffrn_reflns_theta_full 28.29
_diffrn_reflns_theta_max 28.29
_diffrn_reflns_theta_min 0.89
_exptl_absorpt_coefficient_mu 0.205
_exptl_absorpt_correction_T_min 0.769948
_exptl_absorpt_correction_type empirical
_exptl_absorpt_process_details SADABS
_exptl_crystal_colour colorless
_exptl_crystal_density_diffrn 1.387
_exptl_crystal_density_method 'not measured'
_exptl_crystal_description needle
_exptl_crystal_F_000 888
_exptl_crystal_size_max '0.21 mm'
_exptl_crystal_size_mid '0.043 mm'
_exptl_crystal_size_min '0.032 mm'
_refine_diff_density_max 0.230
_refine_diff_density_min -0.252
_refine_diff_density_rms 0.055
_refine_ls_abs_structure_details 'Flack H D (1983), Acta Cryst. A39, 876-881'
_refine_ls_abs_structure_Flack -0.24(11)
_refine_ls_extinction_method none
_refine_ls_goodness_of_fit_ref 0.970
_refine_ls_hydrogen_treatment mixed
_refine_ls_matrix_type full
_refine_ls_number_parameters 529
_refine_ls_number_reflns 9100
_refine_ls_number_restraints 1
_refine_ls_restrained_S_all 0.970
_refine_ls_R_factor_all 0.2830
_refine_ls_R_factor_gt 0.1037
_refine_ls_shift/su_max 0.012
_refine_ls_shift/su_mean 0.000
_refine_ls_structure_factor_coef Fsqd
_refine_ls_weighting_details 'calc w=1/[\s^2^(Fo^2^)+(0.0095P)^2^+0.0000P] where P=(Fo^2^+2Fc^2^)/3'
_refine_ls_weighting_scheme calc
_refine_ls_wR_factor_gt 0.0899
_refine_ls_wR_factor_ref 0.1236
_reflns_number_gt 3180
_reflns_number_total 9100
_reflns_threshold_expression >2sigma(I)
_cod_data_source_file jo070473psi20070309_073412.cif
_cod_data_source_block Compound12
_cod_original_sg_symbol_H-M 'P 21'
_cod_original_formula_sum 'C18 H21 N3 O7 S1'
_cod_database_code 4023976

loop_
_symmetry_equiv_pos_as_xyz
'x, y, z'
'-x, y+1/2, -z'

loop_
_atom_site_label
_atom_site_type_symbol
_atom_site_fract_x
_atom_site_fract_y
_atom_site_fract_z
_atom_site_U_iso_or_equiv
_atom_site_adp_type
_atom_site_occupancy
_atom_site_symmetry_multiplicity
_atom_site_calc_flag
_atom_site_refinement_flags
_atom_site_disorder_assembly
_atom_site_disorder_group
C1 C 0.0227(6) 0.8928(8) -0.0078(3) 0.037(2) Uani 1 1 d . . .
H1 H 0.0603 0.9903 -0.0181 0.044 Uiso 1 1 calc R . .
S1 S -0.11293(18) 0.8404(2) -0.06113(8) 0.0506(6) Uani 1 1 d . . .
C2 C -0.0330(7) 0.9026(9) 0.0524(3) 0.042(2) Uani 1 1 d . . .
H2 H -0.0974 0.9863 0.0525 0.051 Uiso 1 1 calc R . .
O2 O -0.0980(5) 0.7677(6) 0.06625(19) 0.0441(14) Uani 1 1 d . . .
C3 C 0.0862(7) 0.9332(8) 0.0974(3) 0.038(2) Uani 1 1 d . . .
H3 H 0.1178 1.0367 0.0925 0.046 Uiso 1 1 calc R . .
N3 N 0.0339(6) 0.9185(8) 0.1556(2) 0.055(2) Uani 1 1 d . . .
N3' N 0.1033(7) 0.9876(10) 0.1943(3) 0.065(2) Uani 1 1 d . . .
N3" N 0.1513(7) 1.0475(10) 0.2344(3) 0.096(3) Uani 1 1 d . . .
C4 C 0.2041(6) 0.8251(9) 0.0926(3) 0.040(2) Uani 1 1 d . . .
H4 H 0.1810 0.7227 0.1041 0.048 Uiso 1 1 calc R . .
O4 O 0.3114(5) 0.8869(6) 0.13118(19) 0.0537(15) Uani 1 1 d . . .
C5 C 0.2420(6) 0.8293(9) 0.0301(3) 0.044(2) Uani 1 1 d . . .
H5 H 0.2657 0.9325 0.0198 0.052 Uiso 1 1 calc R . .
O5 O 0.1242(4) 0.7803(5) -0.00661(18) 0.0388(13) Uani 1 1 d . . .
C6 C 0.3553(7) 0.7235(9) 0.0176(3) 0.055(2) Uani 1 1 d . . .
H6A H 0.4338 0.7407 0.0448 0.066 Uiso 1 1 calc R . .
H6B H 0.3269 0.6195 0.0210 0.066 Uiso 1 1 calc R . .
O6 O 0.3860(5) 0.7545(6) -0.0399(2) 0.0572(16) Uani 1 1 d . . .
C21 C -0.2197(8) 0.7772(11) 0.0880(3) 0.050(2) Uani 1 1 d . . .
O21 O -0.2795(6) 0.8936(7) 0.0917(3) 0.086(2) Uani 1 1 d . . .
C22 C -0.2645(8) 0.6303(9) 0.1095(3) 0.067(3) Uani 1 1 d . . .
H22A H -0.2175 0.6095 0.1468 0.100 Uiso 1 1 calc R . .
H22B H -0.2450 0.5525 0.0826 0.100 Uiso 1 1 calc R . .
H22C H -0.3599 0.6333 0.1132 0.100 Uiso 1 1 calc R . .
C41 C 0.3990(8) 0.7876(13) 0.1601(4) 0.059(3) Uani 1 1 d . . .
O41 O 0.3888(6) 0.6524(7) 0.1547(3) 0.073(2) Uani 1 1 d . . .
C42 C 0.5010(7) 0.8711(10) 0.1981(3) 0.076(3) Uani 1 1 d . . .
H42A H 0.5438 0.8036 0.2266 0.114 Uiso 1 1 calc R . .
H42B H 0.4576 0.9510 0.2175 0.114 Uiso 1 1 calc R . .
H42C H 0.5678 0.9127 0.1750 0.114 Uiso 1 1 calc R . .
C61 C 0.5028(9) 0.7043(11) -0.0546(4) 0.068(3) Uani 1 1 d . . .
O61 O 0.5792(6) 0.6371(8) -0.0231(3) 0.108(3) Uani 1 1 d . . .
C62 C 0.5294(6) 0.7526(10) -0.1153(3) 0.082(3) Uani 1 1 d . . .
H62A H 0.5642 0.8536 -0.1142 0.123 Uiso 1 1 calc R . .
H62B H 0.4466 0.7491 -0.1400 0.123 Uiso 1 1 calc R . .
H62C H 0.5942 0.6859 -0.1301 0.123 Uiso 1 1 calc R . .
C11' C -0.0345(7) 0.8542(9) -0.1276(3) 0.046(2) Uani 1 1 d . . .
C12' C 0.0815(7) 0.7759(9) -0.1373(3) 0.050(2) Uani 1 1 d . . .
H12' H 0.1253 0.7180 -0.1078 0.060 Uiso 1 1 calc R . .
C13' C 0.1319(7) 0.7846(9) -0.1913(3) 0.055(2) Uani 1 1 d . . .
H13' H 0.2094 0.7310 -0.1981 0.066 Uiso 1 1 calc R . .
C14' C 0.0690(9) 0.8711(11) -0.2347(3) 0.084(3) Uani 1 1 d . . .
H14' H 0.1049 0.8782 -0.2705 0.100 Uiso 1 1 calc R . .
C15' C -0.0478(9) 0.9476(11) -0.2251(4) 0.080(3) Uani 1 1 d . . .
H15' H -0.0932 1.0038 -0.2547 0.097 Uiso 1 1 calc R . .
C16' C -0.0964(8) 0.9398(10) -0.1710(3) 0.070(3) Uani 1 1 d . . .
H16' H -0.1733 0.9944 -0.1640 0.084 Uiso 1 1 calc R . .
C11 C 0.4582(7) 0.9244(8) 0.5009(3) 0.038(2) Uani 1 1 d . . .
H11 H 0.4923 0.8255 0.5141 0.045 Uiso 1 1 calc R . .
S12 S 0.34708(19) 0.9955(2) 0.55160(8) 0.0463(6) Uani 1 1 d . . .
C12 C 0.3787(7) 0.9076(8) 0.4411(3) 0.043(2) Uani 1 1 d . . .
H12 H 0.3111 0.8278 0.4428 0.051 Uiso 1 1 calc R . .
O12 O 0.3125(5) 1.0475(6) 0.4269(2) 0.0462(15) Uani 1 1 d . . .
C13 C 0.4745(6) 0.8682(9) 0.3951(3) 0.042(2) Uani 1 1 d . . .
H13 H 0.5004 0.7621 0.4000 0.050 Uiso 1 1 calc R . .
N13 N 0.4101(6) 0.8883(8) 0.3357(3) 0.064(2) Uani 1 1 d . . .
N13' N 0.3290(7) 0.7927(10) 0.3191(3) 0.075(3) Uani 1 1 d . . .
N13" N 0.2518(8) 0.7154(11) 0.2974(4) 0.124(4) Uani 1 1 d . . .
C14 C 0.6033(6) 0.9632(9) 0.3995(3) 0.039(2) Uani 1 1 d . . .
H14 H 0.5825 1.0666 0.3869 0.046 Uiso 1 1 calc R . .
O14 O 0.6932(5) 0.8937(6) 0.3613(2) 0.0498(15) Uani 1 1 d . . .
C15 C 0.6657(7) 0.9626(8) 0.4624(3) 0.038(2) Uani 1 1 d . . .
H15 H 0.6886 0.8594 0.4748 0.046 Uiso 1 1 calc R . .
O15 O 0.5687(5) 1.0251(5) 0.49800(18) 0.0404(14) Uani 1 1 d . . .
C16 C 0.7907(7) 1.0617(9) 0.4687(3) 0.051(2) Uani 1 1 d . . .
H16A H 0.8576 1.0265 0.4437 0.061 Uiso 1 1 calc R . .
H16B H 0.7678 1.1653 0.4588 0.061 Uiso 1 1 calc R . .
O16 O 0.8414(5) 1.0496(6) 0.52940(19) 0.0566(17) Uani 1 1 d . . .
C31 C 0.1831(8) 1.0374(11) 0.4030(4) 0.054(3) Uani 1 1 d . . .
O31 O 0.1222(5) 0.9231(7) 0.3956(3) 0.077(2) Uani 1 1 d . . .
C32 C 0.1246(7) 1.1870(9) 0.3883(3) 0.069(3) Uani 1 1 d . . .
H32A H 0.0356 1.1749 0.3691 0.104 Uiso 1 1 calc R . .
H32B H 0.1807 1.2389 0.3630 0.104 Uiso 1 1 calc R . .
H32C H 0.1194 1.2445 0.4232 0.104 Uiso 1 1 calc R . .
C51 C 0.7577(9) 0.9868(14) 0.3261(4) 0.071(3) Uani 1 1 d . . .
O51 O 0.7423(8) 1.1176(8) 0.3251(3) 0.131(3) Uani 1 1 d . . .
C52 C 0.8399(7) 0.8988(10) 0.2872(3) 0.073(3) Uani 1 1 d . . .
H52A H 0.8328 0.9436 0.2493 0.110 Uiso 1 1 calc R . .
H52B H 0.8072 0.7970 0.2845 0.110 Uiso 1 1 calc R . .
H52C H 0.9327 0.8989 0.3028 0.110 Uiso 1 1 calc R . .
C71 C 0.9603(9) 1.1186(11) 0.5431(4) 0.058(3) Uani 1 1 d . . .
O71 O 1.0176(6) 1.1908(9) 0.5096(3) 0.106(3) Uani 1 1 d . . .
C72 C 1.0081(7) 1.0911(10) 0.6045(3) 0.081(3) Uani 1 1 d . . .
H72A H 1.0861 1.1523 0.6150 0.122 Uiso 1 1 calc R . .
H72B H 1.0315 0.9867 0.6097 0.122 Uiso 1 1 calc R . .
H72C H 0.9377 1.1164 0.6289 0.122 Uiso 1 1 calc R . .
C21' C 0.4301(8) 0.9498(8) 0.6205(3) 0.039(2) Uani 1 1 d . . .
C22' C 0.5462(8) 0.8671(12) 0.6300(3) 0.098(4) Uani 1 1 d . . .
H22' H 0.5901 0.8326 0.5986 0.117 Uiso 1 1 calc R . .
C23' C 0.5987(10) 0.8344(14) 0.6859(4) 0.129(5) Uani 1 1 d . . .
H23' H 0.6754 0.7744 0.6919 0.155 Uiso 1 1 calc R . .
C24' C 0.5411(10) 0.8876(12) 0.7307(3) 0.083(3) Uani 1 1 d . . .
H24' H 0.5788 0.8665 0.7681 0.100 Uiso 1 1 calc R . .
C25' C 0.4290(9) 0.9718(12) 0.7235(3) 0.084(3) Uani 1 1 d . . .
H25' H 0.3890 1.0094 0.7555 0.101 Uiso 1 1 calc R . .
C26' C 0.3735(8) 1.0021(11) 0.6673(4) 0.077(3) Uani 1 1 d . . .
H26' H 0.2952 1.0598 0.6619 0.092 Uiso 1 1 calc R . .

loop_
_atom_site_aniso_label
_atom_site_aniso_U_11
_atom_site_aniso_U_22
_atom_site_aniso_U_33
_atom_site_aniso_U_23
_atom_site_aniso_U_13
_atom_site_aniso_U_12
C1 0.028(4) 0.041(5) 0.039(5) 0.005(4) -0.006(4) -0.009(4)
S1 0.0377(13) 0.0637(17) 0.0489(13) -0.0078(13) -0.0042(10) 0.0038(12)
C2 0.044(5) 0.042(6) 0.040(5) 0.003(4) 0.000(4) 0.004(5)
O2 0.043(3) 0.042(4) 0.049(3) 0.003(3) 0.008(3) 0.006(3)
C3 0.049(5) 0.027(5) 0.040(5) -0.007(4) 0.010(4) 0.001(4)
N3 0.059(5) 0.072(6) 0.032(4) -0.012(4) 0.002(4) 0.007(4)
N3' 0.058(5) 0.093(7) 0.043(5) -0.004(5) -0.001(4) 0.020(5)
N3" 0.084(6) 0.140(9) 0.062(6) -0.026(6) -0.006(5) 0.014(6)
C4 0.039(5) 0.041(6) 0.039(5) -0.002(4) -0.003(4) -0.007(4)
O4 0.043(3) 0.067(4) 0.049(3) -0.003(3) -0.010(3) -0.002(3)
C5 0.033(5) 0.053(6) 0.044(5) 0.014(5) -0.002(4) 0.016(5)
O5 0.037(3) 0.041(4) 0.037(3) 0.000(3) -0.004(2) 0.001(3)
C6 0.058(6) 0.070(7) 0.036(5) 0.000(5) 0.002(4) 0.024(6)
O6 0.044(4) 0.086(5) 0.042(3) 0.004(3) 0.002(3) 0.016(3)
C21 0.049(6) 0.060(7) 0.042(5) 0.013(5) 0.019(4) 0.007(6)
O21 0.072(5) 0.073(5) 0.122(6) 0.025(5) 0.058(4) 0.027(4)
C22 0.063(6) 0.070(7) 0.070(6) 0.023(6) 0.024(5) 0.005(6)
C41 0.026(5) 0.105(9) 0.046(6) -0.004(7) -0.002(4) 0.009(7)
O41 0.076(5) 0.079(5) 0.062(4) 0.019(4) -0.004(3) 0.000(5)
C42 0.049(5) 0.111(9) 0.064(6) -0.007(6) -0.016(5) 0.012(6)
C61 0.052(6) 0.107(9) 0.048(6) -0.018(6) 0.015(5) 0.035(6)
O61 0.087(5) 0.160(7) 0.080(5) 0.028(5) 0.015(4) 0.074(5)
C62 0.063(6) 0.128(9) 0.058(6) 0.010(6) 0.021(5) 0.022(6)
C11' 0.045(5) 0.057(6) 0.035(5) -0.008(5) -0.005(4) 0.005(5)
C12' 0.050(5) 0.054(6) 0.045(5) 0.004(5) -0.003(4) 0.007(5)
C13' 0.049(5) 0.071(7) 0.043(5) -0.008(5) 0.002(4) -0.005(5)
C14' 0.110(9) 0.092(9) 0.045(6) -0.005(6) -0.012(6) 0.009(7)
C15' 0.095(8) 0.097(9) 0.044(6) 0.017(6) -0.024(6) 0.036(7)
C16' 0.086(7) 0.075(8) 0.045(5) -0.013(5) -0.018(5) 0.031(6)
C11 0.049(5) 0.027(5) 0.037(5) -0.002(4) 0.008(4) 0.006(4)
S12 0.0480(13) 0.0532(16) 0.0380(12) -0.0017(12) 0.0057(10) 0.0047(12)
C12 0.042(5) 0.035(6) 0.052(5) -0.004(5) 0.008(4) -0.003(5)
O12 0.043(3) 0.040(4) 0.055(3) 0.000(3) -0.003(3) -0.003(3)
C13 0.043(5) 0.043(6) 0.040(5) -0.004(4) 0.004(4) -0.008(4)
N13 0.064(5) 0.091(7) 0.036(4) -0.007(4) -0.006(4) -0.029(5)
N13' 0.057(6) 0.121(9) 0.046(5) -0.023(5) -0.001(4) -0.015(5)
N13" 0.103(7) 0.150(10) 0.115(8) -0.045(7) -0.017(6) -0.048(7)
C14 0.038(5) 0.043(6) 0.035(5) 0.007(4) 0.007(4) -0.003(4)
O14 0.052(4) 0.061(4) 0.038(3) -0.004(3) 0.012(3) -0.007(3)
C15 0.040(5) 0.037(6) 0.038(5) -0.008(4) 0.006(4) 0.002(4)
O15 0.042(3) 0.040(4) 0.040(3) -0.011(3) 0.006(3) -0.013(3)
C16 0.054(6) 0.051(6) 0.047(5) 0.003(5) 0.006(4) -0.001(5)
O16 0.049(4) 0.081(5) 0.039(3) -0.003(3) -0.002(3) -0.011(4)
C31 0.038(6) 0.070(8) 0.056(6) -0.003(6) 0.010(5) 0.007(6)
O31 0.046(4) 0.072(5) 0.110(5) -0.001(4) -0.014(3) -0.018(4)
C32 0.073(7) 0.075(8) 0.057(6) -0.002(5) -0.009(5) 0.018(6)
C51 0.037(6) 0.118(10) 0.058(6) 0.047(8) 0.009(5) 0.010(7)
O51 0.170(8) 0.096(7) 0.141(7) 0.067(6) 0.104(6) 0.025(6)
C52 0.051(5) 0.128(9) 0.043(5) -0.001(6) 0.018(4) 0.001(6)
C71 0.043(6) 0.070(8) 0.063(7) -0.025(6) 0.016(5) 0.004(6)
O71 0.068(5) 0.172(8) 0.077(5) -0.006(5) 0.009(4) -0.062(5)
C72 0.057(6) 0.125(9) 0.058(6) -0.010(6) -0.014(5) -0.012(6)
C21' 0.044(5) 0.035(6) 0.037(5) -0.013(4) -0.009(4) 0.008(4)
C22' 0.088(7) 0.167(11) 0.039(6) 0.006(7) 0.004(5) 0.061(8)
C23' 0.124(10) 0.221(15) 0.041(6) -0.006(8) 0.003(6) 0.095(10)
C24' 0.090(8) 0.125(10) 0.032(6) 0.010(6) -0.004(6) 0.013(7)
C25' 0.073(7) 0.140(10) 0.040(6) -0.014(7) 0.006(5) 0.009(7)
C26' 0.058(6) 0.114(9) 0.059(6) -0.009(7) 0.016(5) 0.023(6)

loop_
_atom_type_symbol
_atom_type_description
_atom_type_scat_dispersion_real
_atom_type_scat_dispersion_imag
_atom_type_scat_source
C C 0.0033 0.0016 'International Tables Vol C Tables 4.2.6.8 and 6.1.1.4'
H H 0.0000 0.0000 'International Tables Vol C Tables 4.2.6.8 and 6.1.1.4'
N N 0.0061 0.0033 'International Tables Vol C Tables 4.2.6.8 and 6.1.1.4'
O O 0.0106 0.0060 'International Tables Vol C Tables 4.2.6.8 and 6.1.1.4'
S S 0.1246 0.1234 'International Tables Vol C Tables 4.2.6.8 and 6.1.1.4'

loop_
_geom_angle_atom_site_label_1
_geom_angle_atom_site_label_2
_geom_angle_atom_site_label_3
_geom_angle
_geom_angle_site_symmetry_1
_geom_angle_site_symmetry_3
_geom_angle_publ_flag
O5 C1 C2 109.4(5) . . ?
O5 C1 S1 108.7(5) . . ?
C2 C1 S1 108.9(4) . . ?
C11' S1 C1 102.3(3) . . ?
O2 C2 C3 109.8(6) . . ?
O2 C2 C1 111.3(6) . . ?
C3 C2 C1 107.8(5) . . ?
C21 O2 C2 118.3(6) . . ?
N3 C3 C4 109.9(6) . . ?
N3 C3 C2 106.7(5) . . ?
C4 C3 C2 113.2(6) . . ?
N3' N3 C3 113.0(6) . . ?
N3" N3' N3 170.1(9) . . ?
O4 C4 C5 110.3(5) . . ?
O4 C4 C3 104.3(6) . . ?
C5 C4 C3 107.9(6) . . ?
C41 O4 C4 117.5(6) . . ?
O5 C5 C6 106.2(6) . . ?
O5 C5 C4 107.0(5) . . ?
C6 C5 C4 114.5(6) . . ?
C1 O5 C5 109.7(5) . . ?
O6 C6 C5 106.4(6) . . ?
C61 O6 C6 116.4(6) . . ?
O21 C21 O2 123.0(8) . . ?
O21 C21 C22 124.9(8) . . ?
O2 C21 C22 112.0(8) . . ?
O41 C41 O4 123.0(9) . . ?
O41 C41 C42 127.2(9) . . ?
O4 C41 C42 109.9(9) . . ?
O61 C61 O6 123.5(9) . . ?
O61 C61 C62 124.5(8) . . ?
O6 C61 C62 111.9(7) . . ?
C16' C11' C12' 119.5(7) . . ?
C16' C11' S1 117.9(6) . . ?
C12' C11' S1 122.5(6) . . ?
C11' C12' C13' 119.3(7) . . ?
C14' C13' C12' 120.8(8) . . ?
C13' C14' C15' 119.7(9) . . ?
C14' C15' C16' 119.1(8) . . ?
C11' C16' C15' 121.6(8) . . ?
O15 C11 C12 110.8(6) . . ?
O15 C11 S12 109.4(5) . . ?
C12 C11 S12 108.9(5) . . ?
C21' S12 C11 103.9(3) . . ?
O12 C12 C13 110.1(6) . . ?
O12 C12 C11 108.1(6) . . ?
C13 C12 C11 110.2(6) . . ?
C31 O12 C12 115.9(7) . . ?
N13 C13 C12 111.9(6) . . ?
N13 C13 C14 106.8(6) . . ?
C12 C13 C14 113.3(6) . . ?
N13' N13 C13 115.7(7) . . ?
N13" N13' N13 170.9(11) . . ?
O14 C14 C15 111.0(5) . . ?
O14 C14 C13 106.4(6) . . ?
C15 C14 C13 109.3(5) . . ?
C51 O14 C14 117.0(7) . . ?
O15 C15 C16 107.8(6) . . ?
O15 C15 C14 107.8(5) . . ?
C16 C15 C14 110.5(6) . . ?
C11 O15 C15 110.2(5) . . ?
O16 C16 C15 105.2(6) . . ?
C71 O16 C16 114.8(6) . . ?
O31 C31 O12 124.6(9) . . ?
O31 C31 C32 123.4(8) . . ?
O12 C31 C32 112.0(8) . . ?
O51 C51 O14 123.2(10) . . ?
O51 C51 C52 125.9(10) . . ?
O14 C51 C52 110.7(9) . . ?
O71 C71 O16 123.5(9) . . ?
O71 C71 C72 125.7(9) . . ?
O16 C71 C72 110.7(8) . . ?
C26' C21' C22' 117.5(7) . . ?
C26' C21' S12 116.6(6) . . ?
C22' C21' S12 125.9(6) . . ?
C21' C22' C23' 120.5(8) . . ?
C24' C23' C22' 120.4(9) . . ?
C23' C24' C25' 121.2(9) . . ?
C24' C25' C26' 118.7(9) . . ?
C21' C26' C25' 121.6(8) . . ?

loop_
_geom_bond_atom_site_label_1
_geom_bond_atom_site_label_2
_geom_bond_distance
_geom_bond_site_symmetry_2
_geom_bond_publ_flag
C1 O5 1.418(7) . ?
C1 C2 1.543(8) . ?
C1 S1 1.805(6) . ?
S1 C11' 1.784(7) . ?
C2 O2 1.410(8) . ?
C2 C3 1.531(8) . ?
O2 C21 1.352(8) . ?
C3 N3 1.488(7) . ?
C3 C4 1.526(8) . ?
N3 N3' 1.243(8) . ?
N3' N3" 1.137(8) . ?
C4 O4 1.438(7) . ?
C4 C5 1.523(8) . ?
O4 C41 1.371(9) . ?
C5 O5 1.451(6) . ?
C5 C6 1.512(8) . ?
C6 O6 1.414(7) . ?
O6 C61 1.315(8) . ?
C21 O21 1.199(9) . ?
C21 C22 1.477(10) . ?
C41 O41 1.209(10) . ?
C41 C42 1.481(10) . ?
C61 O61 1.169(8) . ?
C61 C62 1.509(9) . ?
C11' C16' 1.361(9) . ?
C11' C12' 1.380(8) . ?
C12' C13' 1.385(8) . ?
C13' C14' 1.370(9) . ?
C14' C15' 1.379(10) . ?
C15' C16' 1.380(9) . ?
C11 O15 1.422(7) . ?
C11 C12 1.538(8) . ?
C11 S12 1.791(6) . ?
S12 C21' 1.774(7) . ?
C12 O12 1.430(8) . ?
C12 C13 1.526(8) . ?
O12 C31 1.357(8) . ?
C13 N13 1.473(7) . ?
C13 C14 1.528(8) . ?
N13 N13' 1.209(8) . ?
N13' N13" 1.115(9) . ?
C14 O14 1.448(7) . ?
C14 C15 1.528(8) . ?
O14 C51 1.357(10) . ?
C15 O15 1.431(7) . ?
C15 C16 1.519(8) . ?
C16 O16 1.451(7) . ?
O16 C71 1.344(9) . ?
C31 O31 1.186(9) . ?
C31 C32 1.477(10) . ?
C51 O51 1.171(12) . ?
C51 C52 1.486(11) . ?
C71 O71 1.188(9) . ?
C71 C72 1.476(10) . ?
C21' C26' 1.343(9) . ?
C21' C22' 1.369(9) . ?
C22' C23' 1.381(9) . ?
C23' C24' 1.313(10) . ?
C24' C25' 1.339(10) . ?
C25' C26' 1.393(9) . ?

loop_
_cod_related_entry_id
_cod_related_entry_database
_cod_related_entry_code
1 ChemSpider 20573539
